data_7114096
loop_
_publ_author_name
'Miyake, Yasuhito'
'Hosoda, Asao'
'Takagaki, Masafumi'
'Nomura, Eisaku'
'Taniguchi, Hisaji'

_publ_section_title
;
 A novel molecular assembly mode of ferulic acid derivatives
;
_journal_issue 2
_journal_name_full 'Chemical Communications'
_journal_page_first 132
_journal_paper_doi 10.1039/b107785f
_journal_year 2002
_chemical_formula_sum 'C34 H36 N3 O18 Rb'
_chemical_formula_weight 860.14
_space_group_IT_number 2
_symmetry_cell_setting triclinic
_symmetry_Int_Tables_number 2
_symmetry_space_group_name_Hall '-P 1'
_symmetry_space_group_name_H-M 'P -1'
_audit_creation_date 'Wed Aug 29 12:01:25 2001'
_audit_creation_method 'by teXsan'
_cell_angle_alpha 101.057(5)
_cell_angle_beta 103.398(3)
_cell_angle_gamma 69.709(6)
_cell_formula_units_Z 2
_cell_length_a 12.993(2)
_cell_length_b 14.212(1)
_cell_length_c 11.799(2)
_cell_measurement_reflns_used 8579
_cell_measurement_temperature 243.2
_cell_measurement_theta_max 65.6
_cell_measurement_theta_min 3.7
_cell_volume 1973.1(5)
_computing_cell_refinement PROCESS-AUTO
_computing_data_collection PROCESS-AUTO
_computing_data_reduction 'teXsan Ver. 1.10'
_computing_publication_material 'teXsan Ver. 1.10'
_computing_structure_refinement 'teXsan Ver. 1.10'
_computing_structure_solution SIR88
_diffrn_measured_fraction_theta_full 0.9127
_diffrn_measured_fraction_theta_max 0.9127
_diffrn_measurement_device_type 'Rigaku RAXIS-RAPID Imaging Plate'
_diffrn_measurement_method \w
_diffrn_radiation_type 'Cu K\a'
_diffrn_radiation_wavelength 1.5418
_diffrn_reflns_av_R_equivalents 0.056
_diffrn_reflns_limit_h_max 15
_diffrn_reflns_limit_h_min -15
_diffrn_reflns_limit_k_max 17
_diffrn_reflns_limit_k_min -16
_diffrn_reflns_limit_l_max 14
_diffrn_reflns_limit_l_min -14
_diffrn_reflns_number 11153
_diffrn_reflns_theta_full 68.25
_diffrn_reflns_theta_max 68.25
_exptl_absorpt_coefficient_mu 2.418
_exptl_absorpt_correction_T_max 0.785
_exptl_absorpt_correction_T_min 0.499
_exptl_absorpt_correction_type multi-scan
_exptl_absorpt_process_details '(Higashi, 1995)'
_exptl_crystal_colour yellow
_exptl_crystal_density_diffrn 1.448
_exptl_crystal_density_method 'not measured'
_exptl_crystal_description prism
_exptl_crystal_size_max 0.260
_exptl_crystal_size_mid 0.240
_exptl_crystal_size_min 0.100
_refine_diff_density_max 1.06
_refine_diff_density_min -0.64
_refine_ls_extinction_method none
_refine_ls_goodness_of_fit_ref 1.945
_refine_ls_hydrogen_treatment noref
_refine_ls_number_parameters 505
_refine_ls_number_reflns 4051
_refine_ls_R_factor_gt 0.0871
_refine_ls_shift/su_max 0.0001
_refine_ls_structure_factor_coef Fsqd
_refine_ls_weighting_details 'w = 1/[\s^2^(Fo^2^) + (0.07500(Max(Fo^2^,0) + 2Fc^2^)/3)^2^]'
_refine_ls_weighting_scheme calc
_refine_ls_wR_factor_ref 0.2311
_reflns_number_gt 4051
_reflns_number_total 6586
_reflns_threshold_expression F^2^>2.0\s(F^2^)
_cod_data_source_file b107785f.txt
_cod_data_source_block d
_cod_original_cell_volume 1973.0(4)
_cod_original_sg_symbol_H-M 'P -1         '
_cod_original_formula_sum 'C34 H36 N3 O18 Rb '
_cod_database_code 7114096

loop_
_symmetry_equiv_pos_as_xyz
x,y,z
-x,-y,-z

loop_
_atom_site_label
_atom_site_type_symbol
_atom_site_fract_x
_atom_site_fract_y
_atom_site_fract_z
_atom_site_U_iso_or_equiv
_atom_site_adp_type
_atom_site_occupancy
_atom_site_calc_flag
Rb(1) Rb 0.97454(9) 0.34035(9) 0.20793(9) 0.0828(3) Uani 1.00 d
O(1) O 1.4099(6) -0.0713(6) 0.8315(6) 0.083(2) Uani 1.00 d
O(2) O 1.2638(5) 0.0193(5) 0.9159(6) 0.083(2) Uani 1.00 d
O(3) O 1.6061(5) 0.0520(6) 0.8893(6) 0.083(2) Uani 1.00 d
O(4) O 1.4646(5) 0.1413(5) 0.9789(6) 0.083(2) Uani 1.00 d
O(5) O 1.0817(6) 0.0844(6) 0.2679(7) 0.092(2) Uani 1.00 d
O(6) O 1.1332(5) 0.3142(5) 0.4284(5) 0.071(2) Uani 1.00 d
O(7) O 0.8770(5) 0.1869(5) 0.2638(5) 0.074(2) Uani 1.00 d
O(8) O 0.7552(6) 0.3130(6) 0.0891(6) 0.091(2) Uani 1.00 d
O(9) O 0.893(1) 0.341(1) -0.0471(8) 0.173(6) Uani 1.00 d
O(10) O 1.1133(7) 0.324(1) 0.0342(8) 0.158(5) Uani 1.00 d
O(11) O 1.2367(5) 0.2716(5) 0.2532(6) 0.078(2) Uani 1.00 d
O(12) O 0.8250(5) 0.4449(5) 0.3694(5) 0.073(2) Uani 1.00 d
O(13) O 0.8585(7) 0.4632(8) 0.6119(7) 0.117(3) Uani 1.00 d
O(14) O 0.7157(8) 0.4606(10) 0.6667(9) 0.148(5) Uani 1.00 d
O(15) O 0.3783(7) 0.7087(9) 0.5280(10) 0.139(4) Uani 1.00 d
O(16) O 0.3438(6) 0.7500(7) 0.3543(9) 0.111(3) Uani 1.00 d
O(17) O 0.6072(7) 0.5819(8) 0.0988(7) 0.121(3) Uani 1.00 d
O(18) O 0.7799(7) 0.5498(7) 0.1843(7) 0.097(3) Uani 1.00 d
N(1) N 0.7596(8) 0.4762(7) 0.5944(7) 0.086(3) Uani 1.00 d
N(2) N 0.4043(7) 0.7020(8) 0.434(1) 0.097(3) Uani 1.00 d
N(3) N 0.6802(8) 0.5638(7) 0.1838(7) 0.080(3) Uani 1.00 d
C(1) C 1.3139(9) -0.0166(8) 0.8255(9) 0.072(3) Uani 1.00 d
C(2) C 1.2472(9) 0.0158(9) 0.7113(10) 0.087(4) Uani 1.00 d
C(3) C 1.1405(8) 0.0644(7) 0.6931(9) 0.072(3) Uani 1.00 d
C(4) C 1.0709(8) 0.0957(7) 0.5822(8) 0.070(3) Uani 1.00 d
C(5) C 1.1163(7) 0.0700(7) 0.4785(9) 0.073(3) Uani 1.00 d
C(6) C 1.0482(8) 0.1033(7) 0.3741(8) 0.070(3) Uani 1.00 d
C(7) C 0.9347(7) 0.1578(7) 0.3701(8) 0.065(3) Uani 1.00 d
C(8) C 0.8923(7) 0.1836(7) 0.4746(8) 0.066(3) Uani 1.00 d
C(9) C 0.9590(8) 0.1500(7) 0.5771(9) 0.072(3) Uani 1.00 d
C(10) C 1.190(1) 0.016(1) 0.260(1) 0.116(5) Uani 1.00 d
C(11) C 1.5098(8) 0.1090(8) 0.8859(8) 0.068(3) Uani 1.00 d
C(12) C 1.4399(7) 0.1495(7) 0.7797(8) 0.067(3) Uani 1.00 d
C(13) C 1.4724(7) 0.1235(7) 0.6758(8) 0.067(3) Uani 1.00 d
C(14) C 1.4108(7) 0.1587(7) 0.5651(8) 0.066(3) Uani 1.00 d
C(15) C 1.2984(7) 0.2175(6) 0.5523(7) 0.060(3) Uani 1.00 d
C(16) C 1.2424(7) 0.2552(7) 0.4486(7) 0.061(3) Uani 1.00 d
C(17) C 1.2971(7) 0.2285(7) 0.3505(8) 0.067(3) Uani 1.00 d
C(18) C 1.4075(8) 0.1653(8) 0.3631(9) 0.077(3) Uani 1.00 d
C(19) C 1.4616(7) 0.1298(8) 0.4674(9) 0.076(3) Uani 1.00 d
C(20) C 1.0764(7) 0.3487(7) 0.5257(8) 0.069(3) Uani 1.00 d
C(21) C 0.7609(8) 0.2388(8) 0.2539(8) 0.072(3) Uani 1.00 d
C(22) C 0.7141(9) 0.2485(9) 0.1263(10) 0.084(3) Uani 1.00 d
C(23) C 0.728(1) 0.314(1) -0.036(1) 0.124(6) Uani 1.00 d
C(24) C 0.776(2) 0.373(2) -0.077(1) 0.149(7) Uani 1.00 d
C(25) C 1.2888(10) 0.2579(10) 0.1554(9) 0.094(4) Uani 1.00 d
C(26) C 1.219(1) 0.332(1) 0.074(1) 0.121(5) Uani 1.00 d
C(27) C 1.069(2) 0.328(1) -0.077(1) 0.134(7) Uani 1.00 d
C(28) C 0.954(2) 0.336(2) -0.114(1) 0.154(7) Uani 1.00 d
C(29) C 0.7332(8) 0.5048(7) 0.3842(7) 0.063(3) Uani 1.00 d
C(30) C 0.6496(9) 0.5643(7) 0.2970(8) 0.070(3) Uani 1.00 d
C(31) C 0.5427(8) 0.6220(8) 0.3086(9) 0.073(3) Uani 1.00 d
C(32) C 0.5091(8) 0.6334(8) 0.4152(9) 0.077(3) Uani 1.00 d
C(33) C 0.5821(8) 0.5825(8) 0.5055(8) 0.074(3) Uani 1.00 d
C(34) C 0.6881(7) 0.5236(7) 0.4933(8) 0.066(3) Uani 1.00 d
H(1) H 1.2849 -0.0003 0.6437 0.1029 Uiso 1.00 calc
H(2) H 1.1053 0.0813 0.7606 0.0899 Uiso 1.00 calc
H(3) H 1.1940 0.0282 0.4793 0.0863 Uiso 1.00 calc
H(4) H 0.8164 0.2261 0.4750 0.0810 Uiso 1.00 calc
H(5) H 0.9260 0.1642 0.6473 0.0859 Uiso 1.00 calc
H(6) H 1.1977 -0.0482 0.2797 0.1367 Uiso 1.00 calc
H(7) H 1.2054 0.0084 0.1835 0.1367 Uiso 1.00 calc
H(8) H 1.2450 0.0418 0.3148 0.1367 Uiso 1.00 calc
H(9) H 1.3685 0.1990 0.7855 0.0818 Uiso 1.00 calc
H(10) H 1.5450 0.0747 0.6746 0.0806 Uiso 1.00 calc
H(11) H 1.2586 0.2311 0.6164 0.0728 Uiso 1.00 calc
H(12) H 1.4452 0.1466 0.2968 0.0904 Uiso 1.00 calc
H(13) H 1.5366 0.0836 0.4726 0.0917 Uiso 1.00 calc
H(14) H 1.1132 0.3885 0.5856 0.0847 Uiso 1.00 calc
H(15) H 1.0015 0.3880 0.5030 0.0847 Uiso 1.00 calc
H(16) H 1.0778 0.2918 0.5600 0.0847 Uiso 1.00 calc
H(17) H 0.7247 0.2027 0.2840 0.0886 Uiso 1.00 calc
H(18) H 0.7469 0.3051 0.2978 0.0886 Uiso 1.00 calc
H(19) H 0.6352 0.2718 0.1129 0.1034 Uiso 1.00 calc
H(20) H 0.7381 0.1822 0.0822 0.1034 Uiso 1.00 calc
H(21) H 0.7565 0.2446 -0.0717 0.1429 Uiso 1.00 calc
H(22) H 0.6492 0.3355 -0.0595 0.1429 Uiso 1.00 calc
H(23) H 0.7476 0.4418 -0.0406 0.1733 Uiso 1.00 calc
H(24) H 0.7519 0.3729 -0.1596 0.1733 Uiso 1.00 calc
H(25) H 1.3633 0.2624 0.1817 0.1143 Uiso 1.00 calc
H(26) H 1.2976 0.1896 0.1149 0.1143 Uiso 1.00 calc
H(27) H 1.2561 0.3266 0.0105 0.1485 Uiso 1.00 calc
H(28) H 1.2122 0.3996 0.1172 0.1485 Uiso 1.00 calc
H(29) H 1.0793 0.3845 -0.1015 0.1551 Uiso 1.00 calc
H(30) H 1.1113 0.2676 -0.1220 0.1551 Uiso 1.00 calc
H(31) H 0.9535 0.2781 -0.1732 0.1806 Uiso 1.00 calc
H(32) H 0.9215 0.3950 -0.1538 0.1806 Uiso 1.00 calc
H(33) H 0.4914 0.6548 0.2432 0.0882 Uiso 1.00 calc
H(34) H 0.5580 0.5869 0.5791 0.0909 Uiso 1.00 calc
H(35) H 1.5216 0.1069 1.0493 0.1059 Uiso 1.00 calc
H(36) H 1.3280 0.0048 1.0209 0.1059 Uiso 1.00 calc

loop_
_atom_site_aniso_label
_atom_site_aniso_U_11
_atom_site_aniso_U_22
_atom_site_aniso_U_33
_atom_site_aniso_U_12
_atom_site_aniso_U_13
_atom_site_aniso_U_23
Rb(1) 0.0690(6) 0.1185(9) 0.0609(5) -0.0227(5) 0.0102(4) 0.0248(5)
O(1) 0.070(4) 0.106(5) 0.072(4) -0.022(4) 0.000(3) 0.029(4)
O(2) 0.070(4) 0.093(5) 0.079(4) -0.019(3) 0.001(3) 0.019(4)
O(3) 0.059(4) 0.110(5) 0.069(4) -0.009(4) 0.008(3) 0.024(4)
O(4) 0.071(4) 0.101(5) 0.069(4) -0.012(4) 0.014(3) 0.021(4)
O(5) 0.064(4) 0.120(6) 0.087(5) -0.011(4) 0.026(3) 0.015(4)
O(6) 0.057(3) 0.088(4) 0.067(4) -0.010(3) 0.019(3) 0.017(3)
O(7) 0.062(4) 0.089(4) 0.068(4) -0.017(3) 0.006(3) 0.025(3)
O(8) 0.099(5) 0.120(6) 0.067(4) -0.052(4) -0.011(3) 0.040(4)
O(9) 0.141(9) 0.36(2) 0.066(5) -0.14(1) -0.009(6) 0.070(8)
O(10) 0.083(6) 0.31(2) 0.090(6) -0.038(7) 0.006(4) 0.108(8)
O(11) 0.069(4) 0.089(5) 0.072(4) -0.007(3) 0.016(3) 0.028(3)
O(12) 0.064(4) 0.082(4) 0.070(4) -0.012(3) 0.026(3) 0.005(3)
O(13) 0.079(5) 0.166(8) 0.084(5) 0.007(5) 0.017(4) 0.048(5)
O(14) 0.118(7) 0.25(1) 0.114(7) -0.065(8) 0.002(6) 0.105(8)
O(15) 0.070(5) 0.21(1) 0.125(8) -0.013(6) 0.036(5) 0.025(7)
O(16) 0.066(5) 0.120(7) 0.132(7) -0.005(4) 0.013(5) 0.031(6)
O(17) 0.102(6) 0.176(9) 0.065(4) -0.012(6) 0.004(4) 0.044(5)
O(18) 0.101(6) 0.129(7) 0.083(5) -0.051(5) 0.019(4) 0.033(4)
N(1) 0.085(6) 0.110(7) 0.069(5) -0.026(5) 0.018(4) 0.032(5)
N(2) 0.054(5) 0.123(8) 0.104(7) -0.011(5) 0.008(5) 0.024(6)
N(3) 0.085(6) 0.100(6) 0.062(5) -0.029(5) 0.011(4) 0.026(4)
C(1) 0.075(7) 0.074(6) 0.070(6) -0.028(5) 0.007(5) 0.015(5)
C(2) 0.084(7) 0.103(8) 0.080(7) -0.032(6) 0.004(5) 0.036(6)
C(3) 0.074(6) 0.065(6) 0.083(6) -0.030(5) 0.001(5) 0.017(5)
C(4) 0.069(6) 0.076(6) 0.067(5) -0.028(5) 0.004(4) 0.014(5)
C(5) 0.055(5) 0.071(6) 0.082(6) -0.010(4) 0.001(4) 0.010(5)
C(6) 0.067(6) 0.079(7) 0.069(5) -0.024(5) 0.023(4) 0.009(5)
C(7) 0.057(5) 0.068(6) 0.073(6) -0.020(4) 0.004(4) 0.023(5)
C(8) 0.066(5) 0.064(6) 0.073(6) -0.018(4) 0.019(4) 0.013(5)
C(9) 0.073(6) 0.079(7) 0.076(6) -0.033(5) 0.012(4) 0.025(5)
C(10) 0.079(7) 0.13(1) 0.14(1) -0.021(7) 0.049(7) -0.006(9)
C(11) 0.059(5) 0.079(7) 0.066(5) -0.019(5) 0.016(4) 0.008(5)
C(12) 0.052(5) 0.066(6) 0.076(6) -0.007(4) 0.007(4) 0.019(5)
C(13) 0.054(5) 0.071(6) 0.071(5) -0.010(4) 0.012(4) 0.008(5)
C(14) 0.059(5) 0.076(6) 0.062(5) -0.017(4) 0.009(4) 0.014(4)
C(15) 0.061(5) 0.064(6) 0.061(5) -0.022(4) 0.012(4) 0.013(4)
C(16) 0.049(4) 0.072(6) 0.063(5) -0.017(4) 0.017(4) 0.009(4)
C(17) 0.065(5) 0.076(6) 0.059(5) -0.014(5) 0.010(4) 0.017(4)
C(18) 0.068(6) 0.090(7) 0.076(6) -0.018(5) 0.024(5) 0.014(5)
C(19) 0.056(5) 0.082(7) 0.078(6) -0.003(5) 0.016(4) 0.015(5)
C(20) 0.062(5) 0.080(6) 0.068(5) -0.018(4) 0.022(4) 0.013(5)
C(21) 0.062(5) 0.082(7) 0.073(6) -0.025(5) 0.003(4) 0.021(5)
C(22) 0.081(7) 0.093(8) 0.081(7) -0.031(6) 0.000(5) 0.027(6)
C(23) 0.12(1) 0.18(1) 0.081(8) -0.07(1) -0.026(7) 0.061(9)
C(24) 0.17(2) 0.23(2) 0.076(8) -0.10(1) -0.021(9) 0.08(1)
C(25) 0.094(7) 0.125(10) 0.066(6) -0.019(7) 0.036(5) 0.021(6)
C(26) 0.090(8) 0.18(1) 0.108(9) -0.024(8) 0.021(7) 0.083(10)
C(27) 0.17(2) 0.16(1) 0.11(1) -0.08(1) 0.07(1) -0.001(10)
C(28) 0.13(1) 0.22(2) 0.073(8) 0.00(1) 0.016(8) 0.03(1)
C(29) 0.085(6) 0.062(6) 0.050(4) -0.032(5) 0.019(4) 0.003(4)
C(30) 0.093(7) 0.064(6) 0.065(5) -0.041(5) 0.008(5) 0.015(4)
C(31) 0.056(5) 0.078(7) 0.082(6) -0.020(5) 0.000(4) 0.023(5)
C(32) 0.065(6) 0.092(7) 0.077(6) -0.023(5) 0.019(5) 0.011(5)
C(33) 0.070(6) 0.094(7) 0.066(5) -0.035(5) 0.016(4) 0.008(5)
C(34) 0.063(5) 0.076(6) 0.072(5) -0.029(5) 0.021(4) 0.016(5)

loop_
_atom_type_symbol
_atom_type_description
_atom_type_scat_dispersion_real
_atom_type_scat_dispersion_imag
_atom_type_scat_source
C C 0.018 0.009
;International Tables for Crystallography
(1992, Vol. C, Tables 4.2.6.8 and 6.1.1.1)
;
H H 0.000 0.000
;International Tables for Crystallography
(1992, Vol. C, Table 6.1.1.2)
;
O O 0.049 0.032
;International Tables for Crystallography
(1992, Vol. C, Tables 4.2.6.8 and 6.1.1.1)
;
N N 0.031 0.018
;International Tables for Crystallography
(1992, Vol. C, Tables 4.2.6.8 and 6.1.1.1)
;
Rb Rb -0.469 1.608
;International Tables for Crystallography
(1992, Vol. C, Tables 4.2.6.8 and 6.1.1.1)
;

loop_
_geom_angle_atom_site_label_1
_geom_angle_atom_site_label_2
_geom_angle_atom_site_label_3
_geom_angle
_geom_angle_site_symmetry_2
_geom_angle_site_symmetry_3
_geom_angle_publ_flag
O(6) Rb(1) O(7) 89.4(2) 1_555 1_555 yes
O(6) Rb(1) O(8) 141.3(2) 1_555 1_555 yes
O(6) Rb(1) O(9) 158.6(3) 1_555 1_555 yes
O(6) Rb(1) O(10) 103.9(2) 1_555 1_555 yes
O(6) Rb(1) O(11) 50.4(2) 1_555 1_555 yes
O(6) Rb(1) O(12) 80.6(2) 1_555 1_555 yes
O(6) Rb(1) O(18) 118.6(2) 1_555 1_555 yes
O(7) Rb(1) O(8) 54.9(2) 1_555 1_555 yes
O(7) Rb(1) O(9) 101.5(3) 1_555 1_555 yes
O(7) Rb(1) O(10) 131.7(3) 1_555 1_555 yes
O(7) Rb(1) O(11) 114.2(2) 1_555 1_555 yes
O(7) Rb(1) O(12) 72.0(2) 1_555 1_555 yes
O(7) Rb(1) O(18) 108.0(2) 1_555 1_555 yes
O(8) Rb(1) O(9) 56.9(3) 1_555 1_555 yes
O(8) Rb(1) O(10) 111.0(2) 1_555 1_555 yes
O(8) Rb(1) O(11) 152.4(2) 1_555 1_555 yes
O(8) Rb(1) O(12) 74.8(2) 1_555 1_555 yes
O(8) Rb(1) O(18) 67.7(2) 1_555 1_555 yes
O(9) Rb(1) O(10) 55.2(3) 1_555 1_555 yes
O(9) Rb(1) O(11) 108.2(3) 1_555 1_555 yes
O(9) Rb(1) O(12) 120.2(3) 1_555 1_555 yes
O(9) Rb(1) O(18) 75.7(4) 1_555 1_555 yes
O(10) Rb(1) O(11) 54.4(2) 1_555 1_555 yes
O(10) Rb(1) O(12) 155.3(3) 1_555 1_555 yes
O(10) Rb(1) O(18) 105.6(3) 1_555 1_555 yes
O(11) Rb(1) O(12) 129.1(2) 1_555 1_555 yes
O(11) Rb(1) O(18) 135.4(2) 1_555 1_555 yes
O(12) Rb(1) O(18) 53.1(2) 1_555 1_555 yes
C(6) O(5) C(10) 117.5(9) 1_555 1_555 yes
Rb(1) O(6) C(16) 129.6(5) 1_555 1_555 yes
Rb(1) O(6) C(20) 110.6(5) 1_555 1_555 yes
C(16) O(6) C(20) 117.6(7) 1_555 1_555 yes
Rb(1) O(7) C(7) 106.8(5) 1_555 1_555 yes
Rb(1) O(7) C(21) 104.4(5) 1_555 1_555 yes
C(7) O(7) C(21) 117.8(7) 1_555 1_555 yes
Rb(1) O(8) C(22) 121.1(5) 1_555 1_555 yes
Rb(1) O(8) C(23) 116.5(7) 1_555 1_555 yes
C(22) O(8) C(23) 112.6(9) 1_555 1_555 yes
Rb(1) O(9) C(24) 113.2(8) 1_555 1_555 yes
Rb(1) O(9) C(28) 121(1) 1_555 1_555 yes
C(24) O(9) C(28) 123(1) 1_555 1_555 yes
Rb(1) O(10) C(26) 118.9(8) 1_555 1_555 yes
Rb(1) O(10) C(27) 120.1(9) 1_555 1_555 yes
C(26) O(10) C(27) 120(1) 1_555 1_555 yes
Rb(1) O(11) C(17) 120.7(5) 1_555 1_555 yes
Rb(1) O(11) C(25) 117.4(6) 1_555 1_555 yes
C(17) O(11) C(25) 119.2(7) 1_555 1_555 yes
Rb(1) O(12) C(29) 147.3(5) 1_555 1_555 yes
Rb(1) O(18) N(3) 125.4(6) 1_555 1_555 yes
O(13) N(1) O(14) 121.3(9) 1_555 1_555 yes
O(13) N(1) C(34) 120.1(8) 1_555 1_555 yes
O(14) N(1) C(34) 118.1(9) 1_555 1_555 yes
O(15) N(2) O(16) 123.5(10) 1_555 1_555 yes
O(15) N(2) C(32) 118.0(10) 1_555 1_555 yes
O(16) N(2) C(32) 118(1) 1_555 1_555 yes
O(17) N(3) O(18) 124.2(9) 1_555 1_555 yes
O(17) N(3) C(30) 118.8(9) 1_555 1_555 yes
O(18) N(3) C(30) 116.8(8) 1_555 1_555 yes
O(1) C(1) O(2) 123.8(9) 1_555 1_555 yes
O(1) C(1) C(2) 120.2(10) 1_555 1_555 yes
O(2) C(1) C(2) 116.0(9) 1_555 1_555 yes
C(1) C(2) C(3) 124(1) 1_555 1_555 yes
C(2) C(3) C(4) 126(1) 1_555 1_555 yes
C(3) C(4) C(5) 120.5(9) 1_555 1_555 yes
C(3) C(4) C(9) 120.3(9) 1_555 1_555 yes
C(5) C(4) C(9) 119.2(8) 1_555 1_555 yes
C(4) C(5) C(6) 119.2(8) 1_555 1_555 yes
O(5) C(6) C(5) 125.2(8) 1_555 1_555 yes
O(5) C(6) C(7) 113.8(8) 1_555 1_555 yes
C(5) C(6) C(7) 120.9(8) 1_555 1_555 yes
O(7) C(7) C(6) 115.6(8) 1_555 1_555 yes
O(7) C(7) C(8) 125.7(8) 1_555 1_555 yes
C(6) C(7) C(8) 118.5(8) 1_555 1_555 yes
C(7) C(8) C(9) 120.4(8) 1_555 1_555 yes
C(4) C(9) C(8) 121.5(9) 1_555 1_555 yes
O(3) C(11) O(4) 122.0(8) 1_555 1_555 yes
O(3) C(11) C(12) 123.2(8) 1_555 1_555 yes
O(4) C(11) C(12) 114.8(8) 1_555 1_555 yes
C(11) C(12) C(13) 122.8(8) 1_555 1_555 yes
C(12) C(13) C(14) 127.9(8) 1_555 1_555 yes
C(13) C(14) C(15) 121.3(8) 1_555 1_555 yes
C(13) C(14) C(19) 119.9(8) 1_555 1_555 yes
C(15) C(14) C(19) 118.7(8) 1_555 1_555 yes
C(14) C(15) C(16) 120.9(8) 1_555 1_555 yes
O(6) C(16) C(15) 125.1(8) 1_555 1_555 yes
O(6) C(16) C(17) 115.3(7) 1_555 1_555 yes
C(15) C(16) C(17) 119.5(8) 1_555 1_555 yes
O(11) C(17) C(16) 115.4(7) 1_555 1_555 yes
O(11) C(17) C(18) 125.8(8) 1_555 1_555 yes
C(16) C(17) C(18) 118.7(8) 1_555 1_555 yes
C(17) C(18) C(19) 120.6(9) 1_555 1_555 yes
C(14) C(19) C(18) 121.3(8) 1_555 1_555 yes
O(7) C(21) C(22) 107.5(8) 1_555 1_555 yes
O(8) C(22) C(21) 109.5(8) 1_555 1_555 yes
O(8) C(23) C(24) 113(1) 1_555 1_555 yes
O(9) C(24) C(23) 112(1) 1_555 1_555 yes
O(11) C(25) C(26) 109.7(9) 1_555 1_555 yes
O(10) C(26) C(25) 112(1) 1_555 1_555 yes
O(10) C(27) C(28) 119(1) 1_555 1_555 yes
O(9) C(28) C(27) 122(1) 1_555 1_555 yes
O(12) C(29) C(30) 126.3(8) 1_555 1_555 yes
O(12) C(29) C(34) 124.5(8) 1_555 1_555 yes
C(30) C(29) C(34) 109.1(8) 1_555 1_555 yes
N(3) C(30) C(29) 118.5(9) 1_555 1_555 yes
N(3) C(30) C(31) 115.0(8) 1_555 1_555 yes
C(29) C(30) C(31) 126.5(9) 1_555 1_555 yes
C(30) C(31) C(32) 119.1(8) 1_555 1_555 yes
N(2) C(32) C(31) 120.3(9) 1_555 1_555 yes
N(2) C(32) C(33) 120.0(10) 1_555 1_555 yes
C(31) C(32) C(33) 119.5(9) 1_555 1_555 yes
C(32) C(33) C(34) 121.3(9) 1_555 1_555 yes
N(1) C(34) C(29) 118.6(8) 1_555 1_555 yes
N(1) C(34) C(33) 117.2(8) 1_555 1_555 yes
C(29) C(34) C(33) 124.3(8) 1_555 1_555 yes

loop_
_geom_bond_atom_site_label_1
_geom_bond_atom_site_label_2
_geom_bond_distance
_geom_bond_publ_flag
Rb(1) O(6) 2.917(6) yes
Rb(1) O(7) 3.106(7) yes
Rb(1) O(8) 2.991(7) yes
Rb(1) O(9) 2.949(9) yes
Rb(1) O(10) 2.959(9) yes
Rb(1) O(11) 3.145(6) yes
Rb(1) O(12) 2.870(6) yes
Rb(1) O(18) 3.179(9) yes
O(1) C(1) 1.21(1) yes
O(2) C(1) 1.30(1) yes
O(3) C(11) 1.23(1) yes
O(4) C(11) 1.30(1) yes
O(5) C(6) 1.37(1) yes
O(5) C(10) 1.42(1) yes
O(6) C(16) 1.366(10) yes
O(6) C(20) 1.42(1) yes
O(7) C(7) 1.36(1) yes
O(7) C(21) 1.42(1) yes
O(8) C(22) 1.39(1) yes
O(8) C(23) 1.44(1) yes
O(9) C(24) 1.40(2) yes
O(9) C(28) 1.23(2) yes
O(10) C(26) 1.38(2) yes
O(10) C(27) 1.30(2) yes
O(11) C(17) 1.35(1) yes
O(11) C(25) 1.42(1) yes
O(12) C(29) 1.23(1) yes
O(13) N(1) 1.21(1) yes
O(14) N(1) 1.22(1) yes
O(15) N(2) 1.21(1) yes
O(16) N(2) 1.23(1) yes
O(17) N(3) 1.21(1) yes
O(18) N(3) 1.24(1) yes
N(1) C(34) 1.45(1) yes
N(2) C(32) 1.41(1) yes
N(3) C(30) 1.48(1) yes
C(1) C(2) 1.48(1) yes
C(2) C(3) 1.30(1) yes
C(3) C(4) 1.46(1) yes
C(4) C(5) 1.41(1) yes
C(4) C(9) 1.38(1) yes
C(5) C(6) 1.40(1) yes
C(6) C(7) 1.40(1) yes
C(7) C(8) 1.40(1) yes
C(8) C(9) 1.38(1) yes
C(11) C(12) 1.45(1) yes
C(12) C(13) 1.33(1) yes
C(13) C(14) 1.44(1) yes
C(14) C(15) 1.40(1) yes
C(14) C(19) 1.38(1) yes
C(15) C(16) 1.37(1) yes
C(16) C(17) 1.42(1) yes
C(17) C(18) 1.39(1) yes
C(18) C(19) 1.36(1) yes
C(21) C(22) 1.50(1) yes
C(23) C(24) 1.42(2) yes
C(25) C(26) 1.48(2) yes
C(27) C(28) 1.42(2) yes
C(29) C(30) 1.46(1) yes
C(29) C(34) 1.48(1) yes
C(30) C(31) 1.37(1) yes
C(31) C(32) 1.39(1) yes
C(32) C(33) 1.38(1) yes
C(33) C(34) 1.37(1) yes

loop_
_geom_contact_atom_site_label_1
_geom_contact_atom_site_label_2
_geom_contact_distance
_geom_contact_site_symmetry_2
Rb(1) O(6) 2.917(6) .
Rb(1) O(7) 3.106(7) .
Rb(1) O(8) 2.991(7) .
Rb(1) O(9) 2.949(9) .
Rb(1) O(10) 2.959(9) .
Rb(1) O(11) 3.145(6) .
Rb(1) O(12) 2.870(6) .
Rb(1) O(18) 3.179(9) .
Rb(1) O(12) 2.870(6) .
Rb(1) O(6) 2.917(6) .
Rb(1) O(9) 2.949(9) .
Rb(1) O(10) 2.959(9) .
Rb(1) O(8) 2.991(7) .
Rb(1) O(7) 3.106(7) .
Rb(1) O(11) 3.145(6) .
Rb(1) O(18) 3.179(9) .
Rb(1) O(5) 3.562(8) .
O(1) O(4) 2.587(9) 2_857
O(1) O(3) 3.302(10) 2_857
O(1) C(11) 3.34(1) 2_857
O(1) C(18) 3.44(1) 2_856
O(1) C(22) 3.58(1) 2_756
O(2) O(3) 2.659(9) 2_857
O(2) C(11) 3.49(1) 2_857
O(2) O(4) 3.559(9) 2_857
O(3) C(10) 3.28(1) 2_856
O(3) C(1) 3.36(1) 2_857
O(4) C(25) 3.25(1) 1_556
O(4) C(1) 3.42(1) 2_857
O(6) O(13) 3.33(1) 2_766
O(7) O(12) 3.517(10) .
O(8) N(3) 3.39(1) .
O(8) O(18) 3.44(1) .
O(8) O(12) 3.561(10) .
O(12) C(21) 3.28(1) .
O(12) C(20) 3.32(1) .
O(12) C(20) 3.50(1) 2_766
O(13) C(20) 3.03(1) .
O(14) N(2) 3.13(2) 2_666
O(14) O(16) 3.29(2) 2_666
O(14) C(24) 3.31(1) 1_556
O(14) O(15) 3.34(2) 2_666
O(14) C(32) 3.49(2) 2_666
O(15) C(21) 3.31(1) 2_666
O(15) C(8) 3.31(1) 2_666
O(15) C(19) 3.58(2) 2_766
O(15) N(1) 3.58(2) 2_666
O(16) C(13) 3.56(1) 2_766
O(16) C(19) 3.59(1) 2_766
O(18) C(24) 3.59(2) .
O(18) C(27) 3.59(2) 2_765
N(2) C(19) 3.32(2) 2_766
C(1) C(21) 3.52(1) 2_756
C(3) C(7) 3.52(1) 2_756
C(5) C(9) 3.49(1) 2_756
C(13) C(31) 3.53(1) 2_766
C(13) C(19) 3.57(1) 2_856
C(14) C(31) 3.38(1) 2_766
C(14) C(32) 3.41(1) 2_766
C(15) C(30) 3.47(1) 2_766
C(15) C(31) 3.52(1) 2_766
C(16) C(34) 3.47(1) 2_766
C(17) C(33) 3.54(1) 2_766
C(19) C(32) 3.50(2) 2_766

loop_
_geom_torsion_atom_site_label_1
_geom_torsion_atom_site_label_2
_geom_torsion_atom_site_label_3
_geom_torsion_atom_site_label_4
_geom_torsion
_geom_torsion_site_symmetry_1
_geom_torsion_site_symmetry_2
_geom_torsion_site_symmetry_3
_geom_torsion_site_symmetry_4
_geom_torsion_publ_flag
Rb(1) O(6) C(16) C(15) -154.1(7) 1_555 1_555 1_555 1_555 yes
Rb(1) O(6) C(16) C(17) 22(1) 1_555 1_555 1_555 1_555 yes
Rb(1) O(7) C(7) C(6) -65.4(8) 1_555 1_555 1_555 1_555 yes
Rb(1) O(7) C(7) C(8) 109.8(9) 1_555 1_555 1_555 1_555 yes
Rb(1) O(7) C(21) C(22) 70.1(8) 1_555 1_555 1_555 1_555 yes
Rb(1) O(8) C(22) C(21) 26(1) 1_555 1_555 1_555 1_555 yes
Rb(1) O(8) C(23) C(24) -28(1) 1_555 1_555 1_555 1_555 yes
Rb(1) O(9) C(24) C(23) -57(1) 1_555 1_555 1_555 1_555 yes
Rb(1) O(9) C(28) C(27) 1(3) 1_555 1_555 1_555 1_555 yes
Rb(1) O(10) C(26) C(25) 55(1) 1_555 1_555 1_555 1_555 yes
Rb(1) O(10) C(27) C(28) -2(2) 1_555 1_555 1_555 1_555 yes
Rb(1) O(11) C(17) C(16) -26(1) 1_555 1_555 1_555 1_555 yes
Rb(1) O(11) C(17) C(18) 156.7(8) 1_555 1_555 1_555 1_555 yes
Rb(1) O(11) C(25) C(26) 33(1) 1_555 1_555 1_555 1_555 yes
Rb(1) O(12) C(29) C(30) -6(1) 1_555 1_555 1_555 1_555 yes
Rb(1) O(12) C(29) C(34) 170.2(7) 1_555 1_555 1_555 1_555 yes
Rb(1) O(18) N(3) O(17) -110(1) 1_555 1_555 1_555 1_555 yes
Rb(1) O(18) N(3) C(30) 73.0(10) 1_555 1_555 1_555 1_555 yes
O(1) C(1) C(2) C(3) 171(1) 1_555 1_555 1_555 1_555 yes
O(2) C(1) C(2) C(3) -10(1) 1_555 1_555 1_555 1_555 yes
O(3) C(11) C(12) C(13) 3(1) 1_555 1_555 1_555 1_555 yes
O(4) C(11) C(12) C(13) -179.0(10) 1_555 1_555 1_555 1_555 yes
O(5) C(6) C(5) C(4) 179.5(9) 1_555 1_555 1_555 1_555 yes
O(5) C(6) C(7) O(7) -2(1) 1_555 1_555 1_555 1_555 yes
O(5) C(6) C(7) C(8) -178.2(9) 1_555 1_555 1_555 1_555 yes
O(6) Rb(1) O(7) C(7) 1.0(5) 1_555 1_555 1_555 1_555 yes
O(6) Rb(1) O(7) C(21) 126.6(5) 1_555 1_555 1_555 1_555 yes
O(6) Rb(1) O(8) C(22) -20.6(10) 1_555 1_555 1_555 1_555 yes
O(6) Rb(1) O(8) C(23) -164.1(8) 1_555 1_555 1_555 1_555 yes
O(6) Rb(1) O(9) C(24) -179.2(9) 1_555 1_555 1_555 1_555 yes
O(6) Rb(1) O(9) C(28) -15(2) 1_555 1_555 1_555 1_555 yes
O(6) Rb(1) O(10) C(26) -15(1) 1_555 1_555 1_555 1_555 yes
O(6) Rb(1) O(10) C(27) 176(1) 1_555 1_555 1_555 1_555 yes
O(6) Rb(1) O(11) C(17) 24.6(6) 1_555 1_555 1_555 1_555 yes
O(6) Rb(1) O(11) C(25) -174.5(8) 1_555 1_555 1_555 1_555 yes
O(6) Rb(1) O(12) C(29) 162(1) 1_555 1_555 1_555 1_555 yes
O(6) Rb(1) O(18) N(3) -107.2(7) 1_555 1_555 1_555 1_555 yes
O(6) C(16) C(15) C(14) -179.2(9) 1_555 1_555 1_555 1_555 yes
O(6) C(16) C(17) O(11) 5(1) 1_555 1_555 1_555 1_555 yes
O(6) C(16) C(17) C(18) -177.6(9) 1_555 1_555 1_555 1_555 yes
O(7) Rb(1) O(6) C(16) 98.6(7) 1_555 1_555 1_555 1_555 yes
O(7) Rb(1) O(6) C(20) -64.0(6) 1_555 1_555 1_555 1_555 yes
O(7) Rb(1) O(8) C(22) 5.4(7) 1_555 1_555 1_555 1_555 yes
O(7) Rb(1) O(8) C(23) -138.2(9) 1_555 1_555 1_555 1_555 yes
O(7) Rb(1) O(9) C(24) 61(1) 1_555 1_555 1_555 1_555 yes
O(7) Rb(1) O(9) C(28) -134(1) 1_555 1_555 1_555 1_555 yes
O(7) Rb(1) O(10) C(26) -116(1) 1_555 1_555 1_555 1_555 yes
O(7) Rb(1) O(10) C(27) 74(1) 1_555 1_555 1_555 1_555 yes
O(7) Rb(1) O(11) C(17) -42.7(7) 1_555 1_555 1_555 1_555 yes
O(7) Rb(1) O(11) C(25) 118.3(7) 1_555 1_555 1_555 1_555 yes
O(7) Rb(1) O(12) C(29) -104(1) 1_555 1_555 1_555 1_555 yes
O(7) Rb(1) O(18) N(3) -7.8(7) 1_555 1_555 1_555 1_555 yes
O(7) C(7) C(6) C(5) 179.5(9) 1_555 1_555 1_555 1_555 yes
O(7) C(7) C(8) C(9) -179.6(9) 1_555 1_555 1_555 1_555 yes
O(7) C(21) C(22) O(8) -67(1) 1_555 1_555 1_555 1_555 yes
O(8) Rb(1) O(6) C(16) 119.5(7) 1_555 1_555 1_555 1_555 yes
O(8) Rb(1) O(6) C(20) -43.0(7) 1_555 1_555 1_555 1_555 yes
O(8) Rb(1) O(7) C(7) -163.1(6) 1_555 1_555 1_555 1_555 yes
O(8) Rb(1) O(7) C(21) -37.6(5) 1_555 1_555 1_555 1_555 yes
O(8) Rb(1) O(9) C(24) 27(1) 1_555 1_555 1_555 1_555 yes
O(8) Rb(1) O(9) C(28) -168(1) 1_555 1_555 1_555 1_555 yes
O(8) Rb(1) O(10) C(26) -177(1) 1_555 1_555 1_555 1_555 yes
O(8) Rb(1) O(10) C(27) 13(1) 1_555 1_555 1_555 1_555 yes
O(8) Rb(1) O(11) C(17) -102.4(7) 1_555 1_555 1_555 1_555 yes
O(8) Rb(1) O(11) C(25) 58.5(9) 1_555 1_555 1_555 1_555 yes
O(8) Rb(1) O(12) C(29) -47(1) 1_555 1_555 1_555 1_555 yes
O(8) Rb(1) O(18) N(3) 30.2(7) 1_555 1_555 1_555 1_555 yes
O(8) C(23) C(24) O(9) 58(2) 1_555 1_555 1_555 1_555 yes
O(9) Rb(1) O(6) C(16) -22(1) 1_555 1_555 1_555 1_555 yes
O(9) Rb(1) O(6) C(20) 174.6(10) 1_555 1_555 1_555 1_555 yes
O(9) Rb(1) O(7) C(7) 162.5(6) 1_555 1_555 1_555 1_555 yes
O(9) Rb(1) O(7) C(21) -72.0(6) 1_555 1_555 1_555 1_555 yes
O(9) Rb(1) O(8) C(22) 144.0(9) 1_555 1_555 1_555 1_555 yes
O(9) Rb(1) O(8) C(23) 0.5(9) 1_555 1_555 1_555 1_555 yes
O(9) Rb(1) O(10) C(26) 170(1) 1_555 1_555 1_555 1_555 yes
O(9) Rb(1) O(10) C(27) 1(1) 1_555 1_555 1_555 1_555 yes
O(9) Rb(1) O(11) C(17) -154.9(7) 1_555 1_555 1_555 1_555 yes
O(9) Rb(1) O(11) C(25) 6.0(8) 1_555 1_555 1_555 1_555 yes
O(9) Rb(1) O(12) C(29) -11(1) 1_555 1_555 1_555 1_555 yes
O(9) Rb(1) O(18) N(3) 90.0(7) 1_555 1_555 1_555 1_555 yes
O(9) C(28) C(27) O(10) 0(3) 1_555 1_555 1_555 1_555 yes
O(10) Rb(1) O(6) C(16) -34.4(8) 1_555 1_555 1_555 1_555 yes
O(10) Rb(1) O(6) C(20) 163.0(6) 1_555 1_555 1_555 1_555 yes
O(10) Rb(1) O(7) C(7) 109.1(6) 1_555 1_555 1_555 1_555 yes
O(10) Rb(1) O(7) C(21) -125.3(5) 1_555 1_555 1_555 1_555 yes
O(10) Rb(1) O(8) C(22) 132.3(8) 1_555 1_555 1_555 1_555 yes
O(10) Rb(1) O(8) C(23) -11.3(9) 1_555 1_555 1_555 1_555 yes
O(10) Rb(1) O(9) C(24) -165(1) 1_555 1_555 1_555 1_555 yes
O(10) Rb(1) O(9) C(28) -1(1) 1_555 1_555 1_555 1_555 yes
O(10) Rb(1) O(11) C(17) -167.7(8) 1_555 1_555 1_555 1_555 yes
O(10) Rb(1) O(11) C(25) -6.8(8) 1_555 1_555 1_555 1_555 yes
O(10) Rb(1) O(12) C(29) 60(1) 1_555 1_555 1_555 1_555 yes
O(10) Rb(1) O(18) N(3) 137.0(7) 1_555 1_555 1_555 1_555 yes
O(10) C(26) C(25) O(11) -58(1) 1_555 1_555 1_555 1_555 yes
O(11) Rb(1) O(6) C(16) -24.2(7) 1_555 1_555 1_555 1_555 yes
O(11) Rb(1) O(6) C(20) 173.3(7) 1_555 1_555 1_555 1_555 yes
O(11) Rb(1) O(7) C(7) 46.3(6) 1_555 1_555 1_555 1_555 yes
O(11) Rb(1) O(7) C(21) 171.8(5) 1_555 1_555 1_555 1_555 yes
O(11) Rb(1) O(8) C(22) 80.0(9) 1_555 1_555 1_555 1_555 yes
O(11) Rb(1) O(8) C(23) -63.6(10) 1_555 1_555 1_555 1_555 yes
O(11) Rb(1) O(9) C(24) -178(1) 1_555 1_555 1_555 1_555 yes
O(11) Rb(1) O(9) C(28) -14(1) 1_555 1_555 1_555 1_555 yes
O(11) Rb(1) O(10) C(26) -24(1) 1_555 1_555 1_555 1_555 yes
O(11) Rb(1) O(10) C(27) 166(1) 1_555 1_555 1_555 1_555 yes
O(11) Rb(1) O(12) C(29) 148(1) 1_555 1_555 1_555 1_555 yes
O(11) Rb(1) O(18) N(3) -168.4(6) 1_555 1_555 1_555 1_555 yes
O(11) C(17) C(16) C(15) -178.1(8) 1_555 1_555 1_555 1_555 yes
O(11) C(17) C(18) C(19) 177(1) 1_555 1_555 1_555 1_555 yes
O(12) Rb(1) O(6) C(16) 170.4(7) 1_555 1_555 1_555 1_555 yes
O(12) Rb(1) O(6) C(20) 7.8(6) 1_555 1_555 1_555 1_555 yes
O(12) Rb(1) O(7) C(7) -79.3(5) 1_555 1_555 1_555 1_555 yes
O(12) Rb(1) O(7) C(21) 46.2(5) 1_555 1_555 1_555 1_555 yes
O(12) Rb(1) O(8) C(22) -73.1(8) 1_555 1_555 1_555 1_555 yes
O(12) Rb(1) O(8) C(23) 143.4(9) 1_555 1_555 1_555 1_555 yes
O(12) Rb(1) O(9) C(24) -14(1) 1_555 1_555 1_555 1_555 yes
O(12) Rb(1) O(9) C(28) 149(1) 1_555 1_555 1_555 1_555 yes
O(12) Rb(1) O(10) C(26) 82(1) 1_555 1_555 1_555 1_555 yes
O(12) Rb(1) O(10) C(27) -85(1) 1_555 1_555 1_555 1_555 yes
O(12) Rb(1) O(11) C(17) 43.2(7) 1_555 1_555 1_555 1_555 yes
O(12) Rb(1) O(11) C(25) -155.9(7) 1_555 1_555 1_555 1_555 yes
O(12) Rb(1) O(18) N(3) -57.1(7) 1_555 1_555 1_555 1_555 yes
O(12) C(29) C(30) N(3) -7(1) 1_555 1_555 1_555 1_555 yes
O(12) C(29) C(30) C(31) 171.9(10) 1_555 1_555 1_555 1_555 yes
O(12) C(29) C(34) N(1) 6(1) 1_555 1_555 1_555 1_555 yes
O(12) C(29) C(34) C(33) -173.3(10) 1_555 1_555 1_555 1_555 yes
O(13) N(1) C(34) C(29) 33(1) 1_555 1_555 1_555 1_555 yes
O(13) N(1) C(34) C(33) -146(1) 1_555 1_555 1_555 1_555 yes
O(14) N(1) C(34) C(29) -154(1) 1_555 1_555 1_555 1_555 yes
O(14) N(1) C(34) C(33) 25(1) 1_555 1_555 1_555 1_555 yes
O(15) N(2) C(32) C(31) 179(1) 1_555 1_555 1_555 1_555 yes
O(15) N(2) C(32) C(33) -5(1) 1_555 1_555 1_555 1_555 yes
O(16) N(2) C(32) C(31) 0(1) 1_555 1_555 1_555 1_555 yes
O(16) N(2) C(32) C(33) 176(1) 1_555 1_555 1_555 1_555 yes
O(17) N(3) C(30) C(29) 155.2(10) 1_555 1_555 1_555 1_555 yes
O(17) N(3) C(30) C(31) -24(1) 1_555 1_555 1_555 1_555 yes
O(18) Rb(1) O(6) C(16) -151.2(7) 1_555 1_555 1_555 1_555 yes
O(18) Rb(1) O(6) C(20) 46.2(6) 1_555 1_555 1_555 1_555 yes
O(18) Rb(1) O(7) C(7) -119.0(5) 1_555 1_555 1_555 1_555 yes
O(18) Rb(1) O(7) C(21) 6.6(5) 1_555 1_555 1_555 1_555 yes
O(18) Rb(1) O(8) C(22) -128.9(8) 1_555 1_555 1_555 1_555 yes
O(18) Rb(1) O(8) C(23) 87.6(9) 1_555 1_555 1_555 1_555 yes
O(18) Rb(1) O(9) C(24) -44(1) 1_555 1_555 1_555 1_555 yes
O(18) Rb(1) O(9) C(28) 119(1) 1_555 1_555 1_555 1_555 yes
O(18) Rb(1) O(10) C(26) 110(1) 1_555 1_555 1_555 1_555 yes
O(18) Rb(1) O(10) C(27) -57(1) 1_555 1_555 1_555 1_555 yes
O(18) Rb(1) O(11) C(17) 117.1(6) 1_555 1_555 1_555 1_555 yes
O(18) Rb(1) O(11) C(25) -81.9(8) 1_555 1_555 1_555 1_555 yes
O(18) Rb(1) O(12) C(29) 25(1) 1_555 1_555 1_555 1_555 yes
O(18) N(3) C(30) C(29) -28(1) 1_555 1_555 1_555 1_555 yes
O(18) N(3) C(30) C(31) 151.6(9) 1_555 1_555 1_555 1_555 yes
N(1) C(34) C(29) C(30) -176.7(8) 1_555 1_555 1_555 1_555 yes
N(1) C(34) C(33) C(32) 177.8(10) 1_555 1_555 1_555 1_555 yes
N(2) C(32) C(31) C(30) 172.3(10) 1_555 1_555 1_555 1_555 yes
N(2) C(32) C(33) C(34) -173(1) 1_555 1_555 1_555 1_555 yes
N(3) C(30) C(29) C(34) 175.0(8) 1_555 1_555 1_555 1_555 yes
N(3) C(30) C(31) C(32) -175.0(9) 1_555 1_555 1_555 1_555 yes
C(1) C(2) C(3) C(4) -178.4(10) 1_555 1_555 1_555 1_555 yes
C(2) C(3) C(4) C(5) 2(1) 1_555 1_555 1_555 1_555 yes
C(2) C(3) C(4) C(9) -177(1) 1_555 1_555 1_555 1_555 yes
C(3) C(4) C(5) C(6) -178.4(9) 1_555 1_555 1_555 1_555 yes
C(3) C(4) C(9) C(8) 177.6(9) 1_555 1_555 1_555 1_555 yes
C(4) C(5) C(6) C(7) -2(1) 1_555 1_555 1_555 1_555 yes
C(4) C(9) C(8) C(7) 4(1) 1_555 1_555 1_555 1_555 yes
C(5) C(4) C(9) C(8) -3(1) 1_555 1_555 1_555 1_555 yes
C(5) C(6) O(5) C(10) 7(1) 1_555 1_555 1_555 1_555 yes
C(5) C(6) C(7) C(8) 3(1) 1_555 1_555 1_555 1_555 yes
C(6) C(5) C(4) C(9) 2(1) 1_555 1_555 1_555 1_555 yes
C(6) C(7) O(7) C(21) 177.6(8) 1_555 1_555 1_555 1_555 yes
C(6) C(7) C(8) C(9) -4(1) 1_555 1_555 1_555 1_555 yes
C(7) O(7) C(21) C(22) -171.6(8) 1_555 1_555 1_555 1_555 yes
C(7) C(6) O(5) C(10) -169(1) 1_555 1_555 1_555 1_555 yes
C(8) C(7) O(7) C(21) -7(1) 1_555 1_555 1_555 1_555 yes
C(11) C(12) C(13) C(14) -179.8(10) 1_555 1_555 1_555 1_555 yes
C(12) C(13) C(14) C(15) -8(1) 1_555 1_555 1_555 1_555 yes
C(12) C(13) C(14) C(19) 174(1) 1_555 1_555 1_555 1_555 yes
C(13) C(14) C(15) C(16) 176.3(9) 1_555 1_555 1_555 1_555 yes
C(13) C(14) C(19) C(18) -177.0(10) 1_555 1_555 1_555 1_555 yes
C(14) C(15) C(16) C(17) 4(1) 1_555 1_555 1_555 1_555 yes
C(14) C(19) C(18) C(17) -2(1) 1_555 1_555 1_555 1_555 yes
C(15) C(14) C(19) C(18) 6(1) 1_555 1_555 1_555 1_555 yes
C(15) C(16) O(6) C(20) 7(1) 1_555 1_555 1_555 1_555 yes
C(15) C(16) C(17) C(18) 0(1) 1_555 1_555 1_555 1_555 yes
C(16) C(15) C(14) C(19) -7(1) 1_555 1_555 1_555 1_555 yes
C(16) C(17) O(11) C(25) 173.2(9) 1_555 1_555 1_555 1_555 yes
C(16) C(17) C(18) C(19) 0(1) 1_555 1_555 1_555 1_555 yes
C(17) O(11) C(25) C(26) -164(1) 1_555 1_555 1_555 1_555 yes
C(17) C(16) O(6) C(20) -175.9(8) 1_555 1_555 1_555 1_555 yes
C(18) C(17) O(11) C(25) -3(1) 1_555 1_555 1_555 1_555 yes
C(21) C(22) O(8) C(23) 171(1) 1_555 1_555 1_555 1_555 yes
C(22) O(8) C(23) C(24) -175(1) 1_555 1_555 1_555 1_555 yes
C(23) C(24) O(9) C(28) 138(2) 1_555 1_555 1_555 1_555 yes
C(24) O(9) C(28) C(27) 163(1) 1_555 1_555 1_555 1_555 yes
C(25) C(26) O(10) C(27) -136(1) 1_555 1_555 1_555 1_555 yes
C(26) O(10) C(27) C(28) -170(1) 1_555 1_555 1_555 1_555 yes
C(29) C(30) C(31) C(32) 5(1) 1_555 1_555 1_555 1_555 yes
C(29) C(34) C(33) C(32) -2(1) 1_555 1_555 1_555 1_555 yes
C(30) C(29) C(34) C(33) 3(1) 1_555 1_555 1_555 1_555 yes
C(30) C(31) C(32) C(33) -3(1) 1_555 1_555 1_555 1_555 yes
C(31) C(30) C(29) C(34) -5(1) 1_555 1_555 1_555 1_555 yes
C(31) C(32) C(33) C(34) 2(1) 1_555 1_555 1_555 1_555 yes
